data_4076769
loop_
_publ_author_name
'Blackwell, James M.'
'Piers, Warren E.'
'Parvez, Masood'
'McDonald, Robert'

_publ_section_title
;
 Solution and Solid-State Characteristics of Imine Adducts with
 Tris(pentafluorophenyl)borane
;
_journal_issue 7
_journal_name_full Organometallics
_journal_page_first 1400
_journal_paper_doi 10.1021/om011086n
_journal_volume 21
_journal_year 2002
_chemical_formula_sum 'C32 H13 B F15 N'
_chemical_formula_weight 707.24
_chemical_name_systematic
; 
 ? 
;
_space_group_IT_number 14
_symmetry_cell_setting monoclinic
_symmetry_space_group_name_Hall '-P 2yn'
_symmetry_space_group_name_H-M 'P 1 21/n 1'
_atom_sites_solution_hydrogens geom
_atom_sites_solution_primary direct
_atom_sites_solution_secondary difmap
_audit_creation_method SHELXL-97
_cell_angle_alpha 90.00
_cell_angle_beta 115.267(6)
_cell_angle_gamma 90.00
_cell_formula_units_Z 4
_cell_length_a 14.144(4)
_cell_length_b 13.679(4)
_cell_length_c 15.863(5)
_cell_measurement_reflns_used 4159
_cell_measurement_temperature 193(2)
_cell_volume 2775.5(14)
_computing_cell_refinement 'Bruker SMART'
_computing_data_collection 'Bruker SMART'
_computing_data_reduction 'Bruker SHELXTL'
_computing_molecular_graphics 'Bruker SHELXTL'
_computing_publication_material 'Bruker SHELXTL'
_computing_structure_refinement 'SHELXL-97 (Sheldrick, 1997)'
_computing_structure_solution 'SHELXS-97 (Sheldrick, 1990)'
_diffrn_ambient_temperature 193(2)
_diffrn_measured_fraction_theta_full 0.989
_diffrn_measured_fraction_theta_max 0.989
_diffrn_measurement_device_type 'CCD area detector'
_diffrn_measurement_method 'phi and omega scans'
_diffrn_radiation_monochromator graphite
_diffrn_radiation_source 'fine-focus rotating anode'
_diffrn_radiation_type MoK\a
_diffrn_radiation_wavelength 0.71073
_diffrn_reflns_av_R_equivalents 0.0445
_diffrn_reflns_av_sigmaI/netI 0.0615
_diffrn_reflns_limit_h_max 17
_diffrn_reflns_limit_h_min -11
_diffrn_reflns_limit_k_max 12
_diffrn_reflns_limit_k_min -17
_diffrn_reflns_limit_l_max 16
_diffrn_reflns_limit_l_min -19
_diffrn_reflns_number 13490
_diffrn_reflns_theta_full 26.54
_diffrn_reflns_theta_max 26.54
_diffrn_reflns_theta_min 1.62
_exptl_absorpt_coefficient_mu 0.169
_exptl_absorpt_correction_T_max 0.9804
_exptl_absorpt_correction_T_min 0.7279
_exptl_absorpt_correction_type SADABS
_exptl_crystal_colour colorless
_exptl_crystal_density_diffrn 1.693
_exptl_crystal_density_method 'not measured'
_exptl_crystal_description prism
_exptl_crystal_F_000 1408
_exptl_crystal_size_max 0.46
_exptl_crystal_size_mid 0.14
_exptl_crystal_size_min 0.08
_refine_diff_density_max 0.238
_refine_diff_density_min -0.233
_refine_diff_density_rms 0.044
_refine_ls_extinction_method none
_refine_ls_goodness_of_fit_ref 0.904
_refine_ls_hydrogen_treatment mixed
_refine_ls_matrix_type full
_refine_ls_number_parameters 442
_refine_ls_number_reflns 5714
_refine_ls_number_restraints 0
_refine_ls_restrained_S_all 0.904
_refine_ls_R_factor_all 0.0708
_refine_ls_R_factor_gt 0.0371
_refine_ls_shift/su_max 0.002
_refine_ls_shift/su_mean 0.001
_refine_ls_structure_factor_coef Fsqd
_refine_ls_weighting_details 'calc w=1/[\s^2^(Fo^2^)+(0.0375P)^2^+0.0000P] where P=(Fo^2^+2Fc^2^)/3'
_refine_ls_weighting_scheme calc
_refine_ls_wR_factor_gt 0.0776
_refine_ls_wR_factor_ref 0.0870
_reflns_number_gt 3624
_reflns_number_total 5714
_reflns_threshold_expression >2sigma(I)
_cod_data_source_file om011086n.cif
_cod_data_source_block cal9965_(Compund_3-t)
_cod_depositor_comments
;
The following automatic conversions were performed:

'_symmetry_cell_setting' value 'Monoclinic' changed to 'monoclinic'
according to /home/saulius/struct/CIF-dictionaries/cif_core.dic
dictionary named 'cif_core.dic' version 2.4.1 from 2010-06-29.

Automatic conversion script
Id: cif_fix_values 1715 2011-07-08 13:25:40Z adriana 
;
_cod_original_cell_volume 2775.2(14)
_cod_original_sg_symbol_H-M P2(1)/n
_cod_database_code 4076769

loop_
_symmetry_equiv_pos_as_xyz
'x, y, z'
'-x+1/2, y+1/2, -z+1/2'
'-x, -y, -z'
'x-1/2, -y-1/2, z-1/2'

loop_
_atom_site_label
_atom_site_type_symbol
_atom_site_fract_x
_atom_site_fract_y
_atom_site_fract_z
_atom_site_U_iso_or_equiv
_atom_site_adp_type
_atom_site_occupancy
_atom_site_symmetry_multiplicity
_atom_site_calc_flag
_atom_site_refinement_flags
F32 F 0.48171(8) 0.27199(8) 0.21101(7) 0.0347(3) Uani 1 1 d .
F33 F 0.45876(10) 0.29518(9) 0.36574(8) 0.0476(3) Uani 1 1 d .
F34 F 0.26528(10) 0.30398(9) 0.36304(8) 0.0492(3) Uani 1 1 d .
F35 F 0.09341(9) 0.29523(9) 0.19719(9) 0.0466(3) Uani 1 1 d .
F36 F 0.11346(8) 0.27475(8) 0.03868(8) 0.0367(3) Uani 1 1 d .
F42 F 0.43273(8) 0.42303(7) 0.08314(8) 0.0320(3) Uani 1 1 d .
F43 F 0.61368(9) 0.46154(8) 0.07597(8) 0.0398(3) Uani 1 1 d .
F44 F 0.69535(9) 0.33303(9) -0.00610(9) 0.0491(3) Uani 1 1 d .
F45 F 0.59818(9) 0.15743(9) -0.06815(9) 0.0466(3) Uani 1 1 d .
F46 F 0.42630(9) 0.11215(8) -0.05002(8) 0.0380(3) Uani 1 1 d .
F52 F 0.19617(9) 0.44812(8) 0.01984(8) 0.0388(3) Uani 1 1 d .
F53 F 0.10096(10) 0.56711(8) -0.12085(9) 0.0514(4) Uani 1 1 d .
F54 F 0.08306(10) 0.52334(10) -0.29375(9) 0.0603(4) Uani 1 1 d .
F55 F 0.16518(10) 0.35299(10) -0.32171(8) 0.0521(4) Uani 1 1 d .
F56 F 0.26589(9) 0.23228(8) -0.18069(8) 0.0381(3) Uani 1 1 d .
N N 0.26400(11) 0.14255(11) -0.00520(10) 0.0238(4) Uani 1 1 d .
C1 C 0.19001(14) 0.11139(14) -0.08107(13) 0.0256(4) Uani 1 1 d .
H1 H 0.1495 0.1617 -0.1218 0.031 Uiso 1 1 calc R
C2 C 0.32561(14) 0.07436(13) 0.07104(13) 0.0267(4) Uani 1 1 d .
H2A H 0.3975 0.1003 0.1045 0.032 Uiso 1 1 calc R
H2B H 0.3304 0.0105 0.0437 0.032 Uiso 1 1 calc R
C11 C 0.15674(14) 0.01180(13) -0.11619(13) 0.0261(4) Uani 1 1 d .
C12 C 0.11173(15) 0.00522(15) -0.21325(14) 0.0315(5) Uani 1 1 d .
H12 H 0.1023 0.0628 -0.2494 0.038 Uiso 1 1 calc R
C13 C 0.08071(16) -0.08407(15) -0.25750(15) 0.0361(5) Uani 1 1 d .
H13 H 0.0521 -0.0878 -0.3236 0.043 Uiso 1 1 calc R
C14 C 0.09125(16) -0.16754(15) -0.20585(15) 0.0366(5) Uani 1 1 d .
H14 H 0.0704 -0.2289 -0.2362 0.044 Uiso 1 1 calc R
C15 C 0.13220(16) -0.16201(14) -0.10987(15) 0.0351(5) Uani 1 1 d .
H15 H 0.1370 -0.2195 -0.0746 0.042 Uiso 1 1 calc R
C16 C 0.16621(15) -0.07377(14) -0.06460(14) 0.0323(5) Uani 1 1 d .
H16 H 0.1960 -0.0711 0.0016 0.039 Uiso 1 1 calc R
C21 C 0.27903(15) 0.05859(13) 0.14071(13) 0.0270(4) Uani 1 1 d .
C22 C 0.17229(15) 0.05653(14) 0.11583(14) 0.0310(5) Uani 1 1 d .
H22 H 0.1244 0.0635 0.0522 0.037 Uiso 1 1 calc R
C23 C 0.13500(16) 0.04449(14) 0.18268(15) 0.0360(5) Uani 1 1 d .
H23 H 0.0617 0.0430 0.1646 0.043 Uiso 1 1 calc R
C24 C 0.20292(18) 0.03468(15) 0.27516(16) 0.0402(5) Uani 1 1 d .
H24 H 0.1769 0.0271 0.3210 0.048 Uiso 1 1 calc R
C25 C 0.30927(18) 0.03599(16) 0.30082(16) 0.0425(6) Uani 1 1 d .
H25 H 0.3568 0.0292 0.3646 0.051 Uiso 1 1 calc R
C26 C 0.34675(16) 0.04717(15) 0.23398(14) 0.0347(5) Uani 1 1 d .
H26 H 0.4201 0.0470 0.2522 0.042 Uiso 1 1 calc R
C31 C 0.29791(14) 0.27836(13) 0.11453(13) 0.0242(4) Uani 1 1 d .
C32 C 0.38190(14) 0.28288(13) 0.20137(13) 0.0264(4) Uani 1 1 d .
C33 C 0.37285(16) 0.29209(14) 0.28394(13) 0.0300(5) Uani 1 1 d .
C34 C 0.27591(17) 0.29619(14) 0.28329(14) 0.0330(5) Uani 1 1 d .
C35 C 0.18920(16) 0.29183(14) 0.19938(15) 0.0312(5) Uani 1 1 d .
C36 C 0.20192(15) 0.28268(13) 0.11885(13) 0.0274(4) Uani 1 1 d .
C41 C 0.41989(14) 0.26549(13) 0.01743(12) 0.0247(4) Uani 1 1 d .
C42 C 0.47293(15) 0.35315(13) 0.04714(13) 0.0262(4) Uani 1 1 d .
C43 C 0.56516(15) 0.37600(14) 0.04239(13) 0.0289(5) Uani 1 1 d .
C44 C 0.60749(15) 0.31071(15) 0.00246(14) 0.0321(5) Uani 1 1 d .
C45 C 0.55795(15) 0.22281(15) -0.02899(14) 0.0317(5) Uani 1 1 d .
C46 C 0.46782(15) 0.20160(14) -0.01943(13) 0.0287(5) Uani 1 1 d .
C51 C 0.23172(14) 0.32907(13) -0.07217(13) 0.0255(4) Uani 1 1 d .
C52 C 0.18912(14) 0.41815(14) -0.06352(13) 0.0279(4) Uani 1 1 d .
C53 C 0.14041(15) 0.48268(15) -0.13547(15) 0.0347(5) Uani 1 1 d .
C54 C 0.13214(16) 0.46151(16) -0.22248(15) 0.0385(5) Uani 1 1 d .
C55 C 0.17379(16) 0.37520(16) -0.23630(14) 0.0349(5) Uani 1 1 d .
C56 C 0.22321(15) 0.31369(14) -0.16196(14) 0.0289(5) Uani 1 1 d .
B B 0.30236(16) 0.25581(15) 0.01456(15) 0.0241(5) Uani 1 1 d .

loop_
_atom_site_aniso_label
_atom_site_aniso_U_11
_atom_site_aniso_U_22
_atom_site_aniso_U_33
_atom_site_aniso_U_23
_atom_site_aniso_U_13
_atom_site_aniso_U_12
F32 0.0241(6) 0.0481(7) 0.0288(6) 0.0034(5) 0.0083(5) 0.0012(5)
F33 0.0452(8) 0.0663(9) 0.0224(7) -0.0001(6) 0.0061(6) -0.0035(6)
F34 0.0654(9) 0.0593(9) 0.0347(7) -0.0066(6) 0.0327(7) -0.0066(7)
F35 0.0389(7) 0.0580(8) 0.0552(8) -0.0080(7) 0.0320(7) -0.0053(6)
F36 0.0226(6) 0.0490(7) 0.0340(7) -0.0054(6) 0.0079(5) -0.0034(5)
F42 0.0363(7) 0.0273(6) 0.0357(7) -0.0055(5) 0.0184(5) -0.0027(5)
F43 0.0379(7) 0.0355(7) 0.0458(8) -0.0018(6) 0.0176(6) -0.0114(5)
F44 0.0345(7) 0.0545(8) 0.0686(9) 0.0047(7) 0.0319(7) -0.0026(6)
F45 0.0456(8) 0.0462(8) 0.0620(9) -0.0060(7) 0.0363(7) 0.0066(6)
F46 0.0421(7) 0.0325(7) 0.0458(8) -0.0125(6) 0.0249(6) -0.0060(5)
F52 0.0494(8) 0.0333(7) 0.0317(7) -0.0022(5) 0.0153(6) 0.0077(6)
F53 0.0518(8) 0.0356(7) 0.0584(9) 0.0098(7) 0.0154(7) 0.0148(6)
F54 0.0572(9) 0.0703(10) 0.0439(8) 0.0305(7) 0.0124(7) 0.0116(7)
F55 0.0516(8) 0.0784(10) 0.0248(7) 0.0039(7) 0.0149(6) -0.0074(7)
F56 0.0455(7) 0.0420(7) 0.0317(7) -0.0059(6) 0.0212(6) -0.0021(6)
N 0.0229(9) 0.0268(9) 0.0219(9) 0.0005(7) 0.0096(7) -0.0004(7)
C1 0.0242(11) 0.0284(11) 0.0252(11) 0.0015(9) 0.0115(9) 0.0001(8)
C2 0.0237(11) 0.0292(11) 0.0239(11) 0.0018(9) 0.0071(9) 0.0020(8)
C11 0.0215(10) 0.0296(11) 0.0255(11) -0.0016(9) 0.0084(9) -0.0011(8)
C12 0.0318(12) 0.0297(11) 0.0301(12) 0.0003(9) 0.0106(10) -0.0026(9)
C13 0.0386(13) 0.0389(13) 0.0293(12) -0.0077(10) 0.0131(10) -0.0072(10)
C14 0.0362(12) 0.0291(12) 0.0452(14) -0.0089(11) 0.0179(11) -0.0057(9)
C15 0.0358(12) 0.0275(11) 0.0407(14) 0.0012(10) 0.0151(11) -0.0022(9)
C16 0.0298(12) 0.0323(12) 0.0292(12) 0.0014(10) 0.0073(9) -0.0012(9)
C21 0.0304(11) 0.0225(10) 0.0275(12) 0.0024(9) 0.0118(9) -0.0009(8)
C22 0.0291(12) 0.0313(11) 0.0307(12) 0.0019(9) 0.0110(10) 0.0010(9)
C23 0.0351(12) 0.0326(12) 0.0452(14) 0.0056(10) 0.0219(11) 0.0005(9)
C24 0.0535(15) 0.0341(12) 0.0430(15) 0.0055(11) 0.0301(12) -0.0029(10)
C25 0.0471(14) 0.0441(14) 0.0308(13) 0.0090(11) 0.0115(11) -0.0032(11)
C26 0.0303(12) 0.0389(12) 0.0308(12) 0.0077(10) 0.0091(10) 0.0002(9)
C31 0.0275(11) 0.0210(10) 0.0237(11) -0.0007(8) 0.0107(9) -0.0004(8)
C32 0.0248(11) 0.0250(11) 0.0297(12) 0.0025(9) 0.0119(9) 0.0000(8)
C33 0.0334(12) 0.0301(11) 0.0210(11) 0.0000(9) 0.0064(9) -0.0028(9)
C34 0.0471(14) 0.0313(11) 0.0279(12) -0.0031(9) 0.0231(11) -0.0054(9)
C35 0.0318(12) 0.0295(11) 0.0404(13) -0.0027(10) 0.0234(11) -0.0027(9)
C36 0.0266(11) 0.0262(11) 0.0266(11) -0.0040(9) 0.0088(9) -0.0037(8)
C41 0.0252(10) 0.0287(11) 0.0195(10) 0.0000(8) 0.0088(8) 0.0009(8)
C42 0.0288(11) 0.0285(11) 0.0221(11) 0.0005(9) 0.0116(9) 0.0019(9)
C43 0.0286(11) 0.0288(11) 0.0263(11) 0.0024(9) 0.0087(9) -0.0042(9)
C44 0.0233(11) 0.0404(13) 0.0350(12) 0.0080(10) 0.0147(10) 0.0011(9)
C45 0.0320(12) 0.0360(12) 0.0309(12) 0.0012(10) 0.0172(10) 0.0084(9)
C46 0.0304(11) 0.0291(11) 0.0249(11) -0.0011(9) 0.0100(9) -0.0010(9)
C51 0.0236(10) 0.0290(11) 0.0232(11) -0.0010(9) 0.0091(9) -0.0058(8)
C52 0.0257(11) 0.0331(11) 0.0235(11) -0.0014(9) 0.0091(9) -0.0020(9)
C53 0.0287(12) 0.0321(12) 0.0388(14) 0.0053(10) 0.0101(10) 0.0022(9)
C54 0.0301(12) 0.0452(14) 0.0314(13) 0.0172(11) 0.0048(10) -0.0016(10)
C55 0.0299(12) 0.0518(14) 0.0225(12) 0.0021(10) 0.0106(9) -0.0087(10)
C56 0.0263(11) 0.0313(11) 0.0283(12) -0.0020(9) 0.0109(9) -0.0046(9)
B 0.0238(12) 0.0244(12) 0.0231(12) -0.0034(10) 0.0091(10) -0.0031(9)

loop_
_atom_type_symbol
_atom_type_description
_atom_type_scat_dispersion_real
_atom_type_scat_dispersion_imag
_atom_type_scat_source
C C 0.0033 0.0016 'International Tables Vol C Tables 4.2.6.8 and 6.1.1.4'
H H 0.0000 0.0000 'International Tables Vol C Tables 4.2.6.8 and 6.1.1.4'
B B 0.0013 0.0007 'International Tables Vol C Tables 4.2.6.8 and 6.1.1.4'
N N 0.0061 0.0033 'International Tables Vol C Tables 4.2.6.8 and 6.1.1.4'
F F 0.0171 0.0103 'International Tables Vol C Tables 4.2.6.8 and 6.1.1.4'

loop_
_geom_angle_atom_site_label_1
_geom_angle_atom_site_label_2
_geom_angle_atom_site_label_3
_geom_angle
C1 N C2 121.08(16)
C1 N B 124.59(16)
C2 N B 114.26(14)
N C1 C11 131.54(18)
N C2 C21 113.29(14)
C12 C11 C16 118.38(18)
C12 C11 C1 113.52(17)
C16 C11 C1 128.09(18)
C13 C12 C11 120.88(19)
C14 C13 C12 120.0(2)
C13 C14 C15 119.93(19)
C14 C15 C16 120.7(2)
C15 C16 C11 120.05(19)
C26 C21 C22 118.26(18)
C26 C21 C2 118.31(17)
C22 C21 C2 123.43(17)
C23 C22 C21 120.63(19)
C24 C23 C22 120.6(2)
C23 C24 C25 119.4(2)
C24 C25 C26 120.1(2)
C25 C26 C21 121.0(2)
C32 C31 C36 112.99(17)
C32 C31 B 126.79(17)
C36 C31 B 119.76(17)
F32 C32 C33 114.62(17)
F32 C32 C31 121.01(17)
C33 C32 C31 124.25(18)
F33 C33 C34 119.66(18)
F33 C33 C32 120.52(18)
C34 C33 C32 119.81(18)
F34 C34 C33 120.80(19)
F34 C34 C35 120.31(18)
C33 C34 C35 118.89(18)
F35 C35 C36 120.82(18)
F35 C35 C34 119.87(18)
C36 C35 C34 119.30(18)
F36 C36 C35 116.51(17)
F36 C36 C31 118.72(17)
C35 C36 C31 124.74(18)
C46 C41 C42 113.55(17)
C46 C41 B 127.55(17)
C42 C41 B 118.15(16)
F42 C42 C43 116.17(16)
F42 C42 C41 119.31(16)
C43 C42 C41 124.52(17)
F43 C43 C44 119.98(17)
F43 C43 C42 120.76(17)
C44 C43 C42 119.26(18)
F44 C44 C43 120.28(18)
F44 C44 C45 120.89(17)
C43 C44 C45 118.83(17)
F45 C45 C44 119.91(17)
F45 C45 C46 120.29(18)
C44 C45 C46 119.80(17)
F46 C46 C45 115.53(16)
F46 C46 C41 120.51(16)
C45 C46 C41 123.95(18)
C52 C51 C56 112.38(17)
C52 C51 B 125.68(17)
C56 C51 B 121.20(17)
F52 C52 C53 114.89(17)
F52 C52 C51 120.63(17)
C53 C52 C51 124.45(18)
F53 C53 C54 119.57(19)
F53 C53 C52 120.44(19)
C54 C53 C52 119.99(19)
F54 C54 C53 120.5(2)
F54 C54 C55 120.5(2)
C53 C54 C55 118.98(19)
F55 C55 C56 121.46(19)
F55 C55 C54 119.58(19)
C56 C55 C54 118.95(19)
F56 C56 C55 115.19(17)
F56 C56 C51 119.65(17)
C55 C56 C51 125.16(19)
N B C31 102.57(14)
N B C41 109.34(14)
C31 B C41 114.32(15)
N B C51 112.60(15)
C31 B C51 115.58(15)
C41 B C51 102.64(14)

loop_
_geom_bond_atom_site_label_1
_geom_bond_atom_site_label_2
_geom_bond_distance
F32 C32 1.362(2)
F33 C33 1.348(2)
F34 C34 1.340(2)
F35 C35 1.341(2)
F36 C36 1.355(2)
F42 C42 1.356(2)
F43 C43 1.346(2)
F44 C44 1.342(2)
F45 C45 1.346(2)
F46 C46 1.354(2)
F52 C52 1.347(2)
F53 C53 1.345(2)
F54 C54 1.344(2)
F55 C55 1.342(2)
F56 C56 1.358(2)
N C1 1.285(2)
N C2 1.481(2)
N B 1.627(3)
C1 C11 1.471(3)
C2 C21 1.524(3)
C11 C12 1.395(3)
C11 C16 1.401(3)
C12 C13 1.384(3)
C13 C14 1.376(3)
C14 C15 1.381(3)
C15 C16 1.382(3)
C21 C26 1.386(3)
C21 C22 1.388(3)
C22 C23 1.381(3)
C23 C24 1.375(3)
C24 C25 1.380(3)
C25 C26 1.382(3)
C31 C32 1.384(3)
C31 C36 1.390(3)
C31 B 1.643(3)
C32 C33 1.375(3)
C33 C34 1.368(3)
C34 C35 1.373(3)
C35 C36 1.370(3)
C41 C46 1.380(2)
C41 C42 1.386(3)
C41 B 1.649(3)
C42 C43 1.374(2)
C43 C44 1.371(3)
C44 C45 1.374(3)
C45 C46 1.377(3)
C51 C52 1.392(3)
C51 C56 1.393(3)
C51 B 1.650(3)
C52 C53 1.373(3)
C53 C54 1.366(3)
C54 C55 1.378(3)
C55 C56 1.372(3)

loop_
_geom_torsion_atom_site_label_1
_geom_torsion_atom_site_label_2
_geom_torsion_atom_site_label_3
_geom_torsion_atom_site_label_4
_geom_torsion
C2 N C1 C11 -8.0(3)
B N C1 C11 168.92(17)
C1 N C2 C21 -89.8(2)
B N C2 C21 93.04(18)
N C1 C11 C12 -150.3(2)
N C1 C11 C16 28.9(3)
C16 C11 C12 C13 -2.4(3)
C1 C11 C12 C13 176.92(17)
C11 C12 C13 C14 1.9(3)
C12 C13 C14 C15 0.4(3)
C13 C14 C15 C16 -2.2(3)
C14 C15 C16 C11 1.7(3)
C12 C11 C16 C15 0.5(3)
C1 C11 C16 C15 -178.63(18)
N C2 C21 C26 -143.86(18)
N C2 C21 C22 35.1(2)
C26 C21 C22 C23 0.7(3)
C2 C21 C22 C23 -178.29(17)
C21 C22 C23 C24 0.2(3)
C22 C23 C24 C25 -0.6(3)
C23 C24 C25 C26 0.1(3)
C24 C25 C26 C21 0.9(3)
C22 C21 C26 C25 -1.3(3)
C2 C21 C26 C25 177.77(18)
C36 C31 C32 F32 174.84(15)
B C31 C32 F32 2.7(3)
C36 C31 C32 C33 -0.9(3)
B C31 C32 C33 -173.01(18)
F32 C32 C33 F33 3.5(3)
C31 C32 C33 F33 179.47(17)
F32 C32 C33 C34 -175.19(16)
C31 C32 C33 C34 0.8(3)
F33 C33 C34 F34 0.5(3)
C32 C33 C34 F34 179.20(17)
F33 C33 C34 C35 -179.27(18)
C32 C33 C34 C35 -0.6(3)
F34 C34 C35 F35 -0.1(3)
C33 C34 C35 F35 179.66(17)
F34 C34 C35 C36 -179.21(17)
C33 C34 C35 C36 0.5(3)
F35 C35 C36 F36 -1.7(3)
C34 C35 C36 F36 177.39(17)
F35 C35 C36 C31 -179.86(16)
C34 C35 C36 C31 -0.7(3)
C32 C31 C36 F36 -177.24(16)
B C31 C36 F36 -4.5(2)
C32 C31 C36 C35 0.9(3)
B C31 C36 C35 173.61(18)
C46 C41 C42 F42 178.73(16)
B C41 C42 F42 7.9(3)
C46 C41 C42 C43 -0.8(3)
B C41 C42 C43 -171.64(18)
F42 C42 C43 F43 2.9(3)
C41 C42 C43 F43 -177.55(17)
F42 C42 C43 C44 -176.76(17)
C41 C42 C43 C44 2.8(3)
F43 C43 C44 F44 -2.2(3)
C42 C43 C44 F44 177.49(17)
F43 C43 C44 C45 178.25(17)
C42 C43 C44 C45 -2.1(3)
F44 C44 C45 F45 0.7(3)
C43 C44 C45 F45 -179.79(18)
F44 C44 C45 C46 -179.97(18)
C43 C44 C45 C46 -0.4(3)
F45 C45 C46 F46 1.2(3)
C44 C45 C46 F46 -178.17(17)
F45 C45 C46 C41 -178.08(18)
C44 C45 C46 C41 2.6(3)
C42 C41 C46 F46 178.86(16)
B C41 C46 F46 -11.3(3)
C42 C41 C46 C45 -1.9(3)
B C41 C46 C45 167.92(19)
C56 C51 C52 F52 -175.83(16)
B C51 C52 F52 -5.6(3)
C56 C51 C52 C53 2.3(3)
B C51 C52 C53 172.53(17)
F52 C52 C53 F53 -2.1(3)
C51 C52 C53 F53 179.67(17)
F52 C52 C53 C54 177.68(17)
C51 C52 C53 C54 -0.6(3)
F53 C53 C54 F54 -1.4(3)
C52 C53 C54 F54 178.86(17)
F53 C53 C54 C55 179.37(18)
C52 C53 C54 C55 -0.4(3)
F54 C54 C55 F55 0.0(3)
C53 C54 C55 F55 179.27(18)
F54 C54 C55 C56 -179.87(17)
C53 C54 C55 C56 -0.6(3)
F55 C55 C56 F56 2.8(3)
C54 C55 C56 F56 -177.32(17)
F55 C55 C56 C51 -177.13(17)
C54 C55 C56 C51 2.8(3)
C52 C51 C56 F56 176.63(16)
B C51 C56 F56 5.9(3)
C52 C51 C56 C55 -3.5(3)
B C51 C56 C55 -174.16(18)
C1 N B C31 127.72(18)
C2 N B C31 -55.20(18)
C1 N B C41 -110.58(19)
C2 N B C41 66.50(18)
C1 N B C51 2.8(2)
C2 N B C51 179.91(14)
C32 C31 B N 103.2(2)
C36 C31 B N -68.5(2)
C32 C31 B C41 -15.1(3)
C36 C31 B C41 173.26(16)
C32 C31 B C51 -133.94(19)
C36 C31 B C51 54.4(2)
C46 C41 B N 20.0(3)
C42 C41 B N -170.53(16)
C46 C41 B C31 134.4(2)
C42 C41 B C31 -56.2(2)
C46 C41 B C51 -99.7(2)
C42 C41 B C51 69.7(2)
C52 C51 B N 132.39(18)
C56 C51 B N -58.2(2)
C52 C51 B C31 15.0(3)
C56 C51 B C31 -175.64(16)
C52 C51 B C41 -110.16(19)
C56 C51 B C41 59.2(2)
